data_4350157
loop_
_publ_author_name
'Th\'ebault, Fr\'ed\'eric'
'Barnett, Sarah A.'
'Blake, Alexander J.'
'Wilson, Claire'
'Champness, Neil R.'
'Schr\"oder, Martin'

_publ_section_title
;
 Control of copper(I) iodide architectures by ligand design: angular
 versus linear bridging ligands.
;
_journal_issue 16
_journal_name_full 'Inorganic chemistry'
_journal_page_first 6179
_journal_page_last 6187
_journal_paper_doi 10.1021/ic052130k
_journal_volume 45
_journal_year 2006
_chemical_formula_moiety 'C60 H44 Cu6 I6 N12'
_chemical_formula_sum 'C60 H44 Cu6 I6 N12'
_chemical_formula_weight 2075.71
_space_group_IT_number 13
_space_group_name_Hall '-P 2yc'
_space_group_name_H-M_alt 'P 1 2/c 1'
_symmetry_cell_setting monoclinic
_symmetry_space_group_name_H-M 'P 1 2/c 1'
_atom_sites_solution_hydrogens geom
_atom_sites_solution_primary direct
_atom_sites_solution_secondary difmap
_audit_creation_method SHELXL-97
_cell_angle_alpha 90.00
_cell_angle_beta 100.617(2)
_cell_angle_gamma 90.00
_cell_formula_units_Z 4
_cell_length_a 13.624(2)
_cell_length_b 16.235(3)
_cell_length_c 30.292(5)
_cell_measurement_reflns_used 3732
_cell_measurement_temperature 150(2)
_cell_measurement_theta_max 25.8
_cell_measurement_theta_min 3.57
_cell_volume 6585.5(19)
_computing_cell_refinement 'Bruker SAINT version 6.36a (Bruker, 2002)'
_computing_data_collection 'Bruker SMART version 5.624 (Bruker, 2001)'
_computing_data_reduction 'Bruker SAINT; Bruker SHELXTL (Bruker, 2001)'
_computing_molecular_graphics ' ?'
_computing_publication_material 'enCIFer(Allen et al.,2004);PLATON (Spek,2003)'
_computing_structure_refinement 'SHELXL-97 (Sheldrick, 1997)'
_computing_structure_solution 'SHELXS-97 (Sheldrick, 1990)'
_diffrn_ambient_temperature 150(2)
_diffrn_measured_fraction_theta_full 0.991
_diffrn_measured_fraction_theta_max 0.991
_diffrn_measurement_device_type 'Bruker SMART APEX CCD area detector'
_diffrn_measurement_method \w
_diffrn_radiation_monochromator graphite
_diffrn_radiation_source 'normal-focus sealed tube'
_diffrn_radiation_type MoK\a
_diffrn_radiation_wavelength 0.71073
_diffrn_reflns_av_R_equivalents 0.071
_diffrn_reflns_av_sigmaI/netI 0.109
_diffrn_reflns_limit_h_max 17
_diffrn_reflns_limit_h_min -17
_diffrn_reflns_limit_k_max 20
_diffrn_reflns_limit_k_min -20
_diffrn_reflns_limit_l_max 37
_diffrn_reflns_limit_l_min -33
_diffrn_reflns_number 32992
_diffrn_reflns_theta_full 25.00
_diffrn_reflns_theta_max 25.00
_diffrn_reflns_theta_min 3.57
_diffrn_standards_decay_% 0
_diffrn_standards_number 0
_exptl_absorpt_coefficient_mu 4.763
_exptl_absorpt_correction_T_max 0.223
_exptl_absorpt_correction_T_min 0.175
_exptl_absorpt_correction_type multi-scan
_exptl_absorpt_process_details '(SHELXTL version 6.12; Bruker, 2001)'
_exptl_crystal_colour Orange
_exptl_crystal_density_diffrn 2.094
_exptl_crystal_density_method 'not measured'
_exptl_crystal_description Column
_exptl_crystal_F_000 3920
_exptl_crystal_size_max 0.255
_exptl_crystal_size_mid 0.078
_exptl_crystal_size_min 0.073
_refine_diff_density_max 6.16
_refine_diff_density_min -1.82
_refine_diff_density_rms 0.35
_refine_ls_extinction_coef 0.00056(8)
_refine_ls_extinction_expression Fc^*^=kFc[1+0.001xFc^2^\l^3^/sin(2\q)]^-1/4^
_refine_ls_extinction_method SHELXL
_refine_ls_goodness_of_fit_ref 1.049
_refine_ls_hydrogen_treatment constr
_refine_ls_matrix_type full
_refine_ls_number_parameters 758
_refine_ls_number_reflns 11504
_refine_ls_number_restraints 253
_refine_ls_restrained_S_all 1.038
_refine_ls_R_factor_all 0.130
_refine_ls_R_factor_gt 0.0858
_refine_ls_shift/su_max 0.001
_refine_ls_shift/su_mean 0.000
_refine_ls_structure_factor_coef Fsqd
_refine_ls_weighting_details 'calc w=1/[\s^2^(Fo^2^)+(0.1454P)^2^+3.2287P] where P=(Fo^2^+2Fc^2^)/3'
_refine_ls_weighting_scheme calc
_refine_ls_wR_factor_gt 0.247
_refine_ls_wR_factor_ref 0.264
_reflns_number_gt 6713
_reflns_number_total 14334
_reflns_threshold_expression >2sigma(I)
_cod_data_source_file ic052130ksi20051213_112518.cif
_cod_data_source_block Compound_3
_cod_depositor_comments
;
The following automatic conversions were performed:

data item '_exptl_absorpt_correction_type' value 'Multi-scan' was
changed to 'multi-scan' in accordance with the
/home/saulius/struct/COD-crude-data/automatic-downloads/DataCite-retrospective/ACS/depositions/lib/dictionaries/cif_core.dic
dictionary named 'cif_core.dic' version 2.4.2 last updated on
2011-04-26.

data item '_symmetry_cell_setting' value 'Monoclinic' was changed to
'monoclinic' in accordance with the
/home/saulius/struct/COD-crude-data/automatic-downloads/DataCite-retrospective/ACS/depositions/lib/dictionaries/cif_core.dic
dictionary named 'cif_core.dic' version 2.4.2 last updated on
2011-04-26.

Automatic conversion script
Id: cif_fix_values 6909 2019-04-08 15:41:33Z antanas 
;
_cod_original_cell_volume 6585.7(18)
_cod_original_sg_symbol_H-M 'P 2/c'
_cod_database_code 4350157

loop_
_symmetry_equiv_pos_as_xyz
'x, y, z'
'-x, y, -z+1/2'
'-x, -y, -z'
'x, -y, z-1/2'

loop_
_atom_site_label
_atom_site_type_symbol
_atom_site_fract_x
_atom_site_fract_y
_atom_site_fract_z
_atom_site_U_iso_or_equiv
_atom_site_adp_type
_atom_site_occupancy
_atom_site_symmetry_multiplicity
_atom_site_calc_flag
_atom_site_refinement_flags
Cu1 Cu 0.79549(16) 0.25653(13) 0.85753(8) 0.0290(5) Uani 1 1 d U
Cu2 Cu 0.75299(15) 0.26985(13) 0.75650(8) 0.0262(5) Uani 1 1 d U
Cu3 Cu 1.21837(15) -0.13496(13) 0.66951(8) 0.0272(5) Uani 1 1 d U
Cu4 Cu 1.22144(16) -0.31714(15) 0.68180(8) 0.0311(6) Uani 1 1 d U
Cu5 Cu 1.33412(16) -0.13386(14) 0.95543(8) 0.0290(6) Uani 1 1 d U
Cu6 Cu 1.33028(16) -0.34984(14) 0.94966(8) 0.0315(6) Uani 1 1 d U
I1 I 0.61350(8) 0.26616(7) 0.80848(4) 0.0242(3) Uani 1 1 d U
I2 I 0.93509(8) 0.26827(7) 0.80824(4) 0.0248(3) Uani 1 1 d U
I3 I 1.18853(9) -0.23748(7) 0.60077(4) 0.0278(3) Uani 1 1 d U
I4 I 1.24898(9) -0.20872(8) 0.74846(4) 0.0317(3) Uani 1 1 d U
I5 I 1.36410(10) -0.24825(7) 1.02023(4) 0.0334(3) Uani 1 1 d U
I6 I 1.29956(9) -0.23650(7) 0.88368(4) 0.0285(3) Uani 1 1 d U
N1 N 0.3551(10) 0.6220(9) 0.6864(5) 0.026(3) Uani 1 1 d U
N2 N 0.7413(10) 0.3849(9) 0.7281(5) 0.029(3) Uani 1 1 d U
N3 N 1.0923(10) 0.6242(9) 0.6854(5) 0.025(3) Uani 1 1 d U
N4 N 0.3493(11) -0.0745(9) 0.6693(5) 0.028(3) Uani 1 1 d U
N5 N 0.7389(10) 0.1599(8) 0.7218(5) 0.022(3) Uani 1 1 d U
N6 N 1.0865(10) -0.0745(9) 0.6690(5) 0.022(3) Uani 1 1 d U
N7 N 0.4625(11) -0.0738(9) 0.9526(5) 0.025(3) Uani 1 1 d U
N8 N 0.8121(11) 0.1482(9) 0.8924(5) 0.032(3) Uani 1 1 d U
N9 N 1.2049(11) -0.0722(9) 0.9560(5) 0.028(3) Uani 1 1 d U
N10 N 0.4577(10) -0.4092(9) 0.9434(5) 0.027(3) Uani 1 1 d U
N11 N 0.8097(10) -0.6400(9) 0.8957(5) 0.028(3) Uani 1 1 d U
N12 N 1.2006(11) -0.4091(9) 0.9467(5) 0.032(3) Uani 1 1 d U
C1 C 0.3589(14) 0.5400(12) 0.6819(7) 0.035(5) Uani 1 1 d U
H1 H 0.2991 0.5087 0.6752 0.042 Uiso 1 1 calc R
C2 C 0.4536(13) 0.5001(12) 0.6873(6) 0.028(4) Uani 1 1 d U
H2 H 0.4574 0.4417 0.6862 0.034 Uiso 1 1 calc R
C3 C 0.5413(13) 0.5476(11) 0.6942(6) 0.024(4) Uani 1 1 d U
C4 C 0.5327(14) 0.6299(12) 0.6943(7) 0.038(5) Uani 1 1 d U
H4 H 0.5901 0.6637 0.6957 0.046 Uiso 1 1 calc R
C5 C 0.4391(13) 0.6652(12) 0.6922(7) 0.034(5) Uani 1 1 d U
H5 H 0.4350 0.7233 0.6951 0.041 Uiso 1 1 calc R
C6 C 0.8216(13) 0.4273(11) 0.7187(6) 0.026(4) Uani 1 1 d U
H6 H 0.8849 0.4010 0.7257 0.031 Uiso 1 1 calc R
C7 C 0.8189(13) 0.5047(10) 0.6999(6) 0.023(4) Uani 1 1 d U
C8 C 0.7261(12) 0.5476(11) 0.6914(6) 0.023(4) Uani 1 1 d U
H8 H 0.7221 0.6026 0.6805 0.027 Uiso 1 1 calc R
C9 C 0.6402(13) 0.5062(10) 0.6997(6) 0.024(4) Uani 1 1 d U
C10 C 0.6528(13) 0.4276(11) 0.7194(6) 0.027(4) Uani 1 1 d U
H10 H 0.5957 0.4020 0.7273 0.033 Uiso 1 1 calc R
C11 C 1.0133(13) 0.6694(12) 0.6928(7) 0.033(4) Uani 1 1 d U
H11 H 1.0184 0.7275 0.6960 0.040 Uiso 1 1 calc R
C12 C 0.9219(13) 0.6278(11) 0.6958(6) 0.028(4) Uani 1 1 d U
H12 H 0.8656 0.6595 0.6999 0.033 Uiso 1 1 calc R
C13 C 0.9134(12) 0.5480(11) 0.6932(6) 0.024(4) Uani 1 1 d U
C14 C 0.9921(13) 0.5015(12) 0.6853(7) 0.033(5) Uani 1 1 d U
H14 H 0.9864 0.4434 0.6824 0.039 Uiso 1 1 calc R
C15 C 1.0811(15) 0.5413(12) 0.6816(7) 0.040(5) Uani 1 1 d U
H15 H 1.1358 0.5090 0.6762 0.048 Uiso 1 1 calc R
C16 C 0.4308(13) -0.1129(11) 0.6596(6) 0.029(4) Uani 1 1 d U
H16 H 0.4230 -0.1666 0.6470 0.035 Uiso 1 1 calc R
C17 C 0.5250(14) -0.0778(11) 0.6671(7) 0.035(5) Uani 1 1 d U
H17 H 0.5795 -0.1070 0.6591 0.042 Uiso 1 1 calc R
C18 C 0.5401(13) 0.0000(10) 0.6863(6) 0.020(3) Uani 1 1 d U
C19 C 0.4560(13) 0.0393(11) 0.6948(6) 0.024(4) Uani 1 1 d U
H19 H 0.4614 0.0934 0.7069 0.028 Uiso 1 1 calc R
C20 C 0.3645(13) 0.0015(11) 0.6859(6) 0.029(4) Uani 1 1 d U
H20 H 0.3085 0.0313 0.6920 0.034 Uiso 1 1 calc R
C21 C 0.6522(13) 0.1213(10) 0.7128(6) 0.025(4) Uani 1 1 d U
H21 H 0.5947 0.1495 0.7185 0.030 Uiso 1 1 calc R
C22 C 0.6398(12) 0.0404(10) 0.6951(6) 0.020(3) Uani 1 1 d U
C23 C 0.7258(13) 0.0015(11) 0.6850(6) 0.024(4) Uani 1 1 d U
H23 H 0.7211 -0.0523 0.6725 0.028 Uiso 1 1 calc R
C24 C 0.8178(12) 0.0423(9) 0.6935(6) 0.021(3) Uani 1 1 d U
C25 C 0.8202(14) 0.1217(11) 0.7116(7) 0.032(4) Uani 1 1 d U
H25 H 0.8821 0.1503 0.7170 0.039 Uiso 1 1 calc R
C26 C 1.0873(14) 0.0027(11) 0.6861(7) 0.034(5) Uani 1 1 d U
H26 H 1.1486 0.0318 0.6934 0.041 Uiso 1 1 calc R
C27 C 1.0005(14) 0.0397(12) 0.6931(7) 0.034(5) Uani 1 1 d U
H27 H 1.0038 0.0945 0.7041 0.041 Uiso 1 1 calc R
C28 C 0.9099(13) 0.0014(10) 0.6848(6) 0.026(4) Uani 1 1 d U
C29 C 0.9097(14) -0.0758(10) 0.6655(7) 0.028(4) Uani 1 1 d U
H29 H 0.8489 -0.1051 0.6568 0.034 Uiso 1 1 calc R
C30 C 1.0006(13) -0.1103(12) 0.6589(6) 0.032(4) Uani 1 1 d U
H30 H 0.9987 -0.1638 0.6461 0.038 Uiso 1 1 calc R
C31 C 0.5473(13) -0.1142(11) 0.9608(6) 0.024(4) Uani 1 1 d U
H31 H 0.5471 -0.1693 0.9713 0.029 Uiso 1 1 calc R
C32 C 0.6383(14) -0.0799(11) 0.9547(6) 0.026(4) Uani 1 1 d U
H32 H 0.6984 -0.1104 0.9629 0.032 Uiso 1 1 calc R
C33 C 0.6407(13) 0.0012(10) 0.9362(6) 0.020(3) Uani 1 1 d U
C34 C 0.5514(13) 0.0408(11) 0.9294(7) 0.028(4) Uani 1 1 d U
H34 H 0.5484 0.0963 0.9195 0.034 Uiso 1 1 calc R
C35 C 0.4660(14) 0.0036(11) 0.9365(7) 0.033(4) Uani 1 1 d U
H35 H 0.4054 0.0338 0.9296 0.040 Uiso 1 1 calc R
C36 C 0.7281(14) 0.1110(10) 0.9022(6) 0.025(3) Uani 1 1 d U
H36 H 0.6647 0.1355 0.8918 0.030 Uiso 1 1 calc R
C37 C 0.7336(13) 0.0375(10) 0.9271(6) 0.022(3) Uani 1 1 d U
C38 C 0.8280(13) 0.0008(10) 0.9403(6) 0.024(4) Uani 1 1 d U
H38 H 0.8348 -0.0497 0.9564 0.029 Uiso 1 1 calc R
C39 C 0.9119(13) 0.0402(10) 0.9293(6) 0.020(3) Uani 1 1 d U
C40 C 0.9003(14) 0.1128(11) 0.9058(6) 0.031(4) Uani 1 1 d U
H40 H 0.9579 0.1388 0.8987 0.037 Uiso 1 1 calc R
C41 C 1.1900(14) 0.0057(11) 0.9473(6) 0.028(4) Uani 1 1 d U
H41 H 1.2468 0.0385 0.9454 0.033 Uiso 1 1 calc R
C42 C 1.0980(14) 0.0447(11) 0.9405(7) 0.034(5) Uani 1 1 d U
H42 H 1.0945 0.1025 0.9357 0.040 Uiso 1 1 calc R
C43 C 1.0137(13) 0.0017(11) 0.9405(6) 0.023(3) Uani 1 1 d U
C44 C 1.0272(15) -0.0799(11) 0.9525(7) 0.034(4) Uani 1 1 d U
H44 H 0.9708 -0.1124 0.9555 0.041 Uiso 1 1 calc R
C45 C 1.1228(14) -0.1163(12) 0.9604(6) 0.030(4) Uani 1 1 d U
H45 H 1.1298 -0.1725 0.9690 0.036 Uiso 1 1 calc R
C46 C 0.4687(14) -0.4898(12) 0.9447(8) 0.040(5) Uani 1 1 d U
H46 H 0.4130 -0.5230 0.9480 0.048 Uiso 1 1 calc R
C47 C 0.5594(14) -0.5291(12) 0.9415(7) 0.035(5) Uani 1 1 d U
H47 H 0.5664 -0.5870 0.9459 0.042 Uiso 1 1 calc R
C48 C 0.6367(13) -0.4837(11) 0.9322(7) 0.029(4) Uani 1 1 d U
C49 C 0.6274(13) -0.3983(11) 0.9311(7) 0.031(4) Uani 1 1 d U
H49 H 0.6814 -0.3644 0.9265 0.037 Uiso 1 1 calc R
C50 C 0.5361(15) -0.3635(12) 0.9369(8) 0.047(6) Uani 1 1 d U
H50 H 0.5295 -0.3052 0.9362 0.056 Uiso 1 1 calc R
C51 C 0.8997(13) -0.6055(11) 0.9086(6) 0.030(4) Uani 1 1 d U
H51 H 0.9578 -0.6348 0.9046 0.036 Uiso 1 1 calc R
C52 C 0.9098(13) -0.5252(11) 0.9282(7) 0.028(4) Uani 1 1 d U
C53 C 0.8251(13) -0.4844(11) 0.9352(6) 0.026(4) Uani 1 1 d U
H53 H 0.8298 -0.4298 0.9467 0.031 Uiso 1 1 calc R
C54 C 0.7349(13) -0.5230(10) 0.9257(7) 0.028(4) Uani 1 1 d U
C55 C 0.7290(14) -0.6011(10) 0.9057(6) 0.029(4) Uani 1 1 d U
H55 H 0.6658 -0.6277 0.8990 0.035 Uiso 1 1 calc R
C56 C 1.1149(15) -0.3682(12) 0.9380(10) 0.059(8) Uani 1 1 d U
H56 H 1.1187 -0.3103 0.9342 0.071 Uiso 1 1 calc R
C57 C 1.0204(16) -0.4022(13) 0.9338(9) 0.054(7) Uani 1 1 d U
H57 H 0.9627 -0.3682 0.9299 0.065 Uiso 1 1 calc R
C58 C 1.0124(13) -0.4851(11) 0.9356(6) 0.027(4) Uani 1 1 d U
C59 C 1.0948(14) -0.5320(13) 0.9474(8) 0.041(5) Uani 1 1 d U
H59 H 1.0903 -0.5894 0.9526 0.049 Uiso 1 1 calc R
C60 C 1.1907(16) -0.4905(13) 0.9518(9) 0.054(7) Uani 1 1 d U
H60 H 1.2496 -0.5229 0.9587 0.065 Uiso 1 1 calc R

loop_
_atom_site_aniso_label
_atom_site_aniso_U_11
_atom_site_aniso_U_22
_atom_site_aniso_U_33
_atom_site_aniso_U_23
_atom_site_aniso_U_13
_atom_site_aniso_U_12
Cu1 0.0191(11) 0.0224(12) 0.0463(14) 0.0007(10) 0.0083(10) -0.0004(9)
Cu2 0.0184(11) 0.0210(11) 0.0404(13) -0.0020(10) 0.0084(9) -0.0007(9)
Cu3 0.0125(11) 0.0286(13) 0.0414(14) -0.0013(10) 0.0079(10) -0.0002(9)
Cu4 0.0138(11) 0.0358(13) 0.0451(15) 0.0018(11) 0.0095(10) 0.0011(9)
Cu5 0.0150(12) 0.0330(13) 0.0401(14) 0.0021(10) 0.0074(10) 0.0001(9)
Cu6 0.0176(12) 0.0351(14) 0.0432(15) -0.0002(11) 0.0096(10) 0.0022(10)
I1 0.0148(6) 0.0248(6) 0.0338(7) -0.0007(5) 0.0067(5) 0.0003(5)
I2 0.0156(6) 0.0251(6) 0.0347(7) 0.0003(5) 0.0069(5) -0.0011(5)
I3 0.0250(6) 0.0220(6) 0.0366(7) -0.0025(5) 0.0055(5) 0.0015(5)
I4 0.0282(7) 0.0341(7) 0.0339(7) 0.0011(5) 0.0082(5) 0.0004(5)
I5 0.0424(8) 0.0245(7) 0.0331(7) 0.0006(5) 0.0068(6) -0.0001(5)
I6 0.0279(7) 0.0259(7) 0.0321(7) 0.0003(5) 0.0066(5) 0.0005(5)
N1 0.009(6) 0.035(7) 0.036(9) 0.004(7) 0.005(6) 0.007(5)
N2 0.014(7) 0.023(6) 0.051(8) 0.006(6) 0.009(6) -0.002(5)
N3 0.016(7) 0.035(7) 0.027(8) -0.006(7) 0.012(6) 0.000(6)
N4 0.029(8) 0.025(7) 0.036(9) -0.003(6) 0.017(7) 0.001(6)
N5 0.015(6) 0.019(6) 0.032(7) 0.000(5) 0.001(5) 0.006(5)
N6 0.018(6) 0.027(6) 0.024(8) 0.000(5) 0.009(6) -0.002(5)
N7 0.022(7) 0.024(7) 0.030(9) 0.001(6) 0.008(7) 0.000(6)
N8 0.023(7) 0.026(8) 0.046(8) 0.010(6) 0.005(6) -0.004(5)
N9 0.023(6) 0.033(7) 0.030(8) 0.000(6) 0.014(6) -0.002(5)
N10 0.005(7) 0.035(7) 0.042(10) 0.006(7) 0.006(6) 0.003(5)
N11 0.016(7) 0.023(8) 0.049(10) -0.007(7) 0.019(7) -0.004(5)
N12 0.019(6) 0.031(7) 0.047(10) 0.008(6) 0.008(7) -0.002(5)
C1 0.011(7) 0.037(8) 0.057(14) -0.008(10) 0.008(9) -0.007(7)
C2 0.012(7) 0.034(9) 0.041(11) 0.015(9) 0.006(8) 0.004(5)
C3 0.013(6) 0.037(8) 0.026(10) 0.002(8) 0.016(7) 0.000(5)
C4 0.015(7) 0.032(7) 0.071(15) 0.027(10) 0.017(10) 0.005(6)
C5 0.022(8) 0.026(9) 0.061(13) -0.002(9) 0.024(9) -0.004(6)
C6 0.014(7) 0.032(8) 0.034(11) 0.007(7) 0.010(8) 0.007(6)
C7 0.013(6) 0.020(7) 0.039(11) 0.003(7) 0.009(8) 0.004(5)
C8 0.008(6) 0.030(9) 0.034(10) -0.005(7) 0.011(7) 0.003(6)
C9 0.012(6) 0.022(8) 0.038(11) -0.001(7) 0.007(8) -0.004(5)
C10 0.017(7) 0.033(8) 0.036(11) 0.007(8) 0.015(8) 0.002(6)
C11 0.012(8) 0.037(9) 0.051(12) -0.002(9) 0.007(8) 0.007(6)
C12 0.013(8) 0.024(7) 0.047(12) 0.007(8) 0.008(8) 0.005(6)
C13 0.012(7) 0.035(7) 0.025(10) -0.014(8) 0.007(7) -0.001(6)
C14 0.011(8) 0.029(9) 0.060(14) -0.009(9) 0.011(9) 0.002(6)
C15 0.030(9) 0.040(8) 0.060(14) 0.003(10) 0.035(11) 0.006(8)
C16 0.023(8) 0.024(9) 0.039(11) -0.001(8) 0.002(8) 0.005(6)
C17 0.029(8) 0.015(8) 0.067(15) -0.001(8) 0.023(10) 0.004(6)
C18 0.018(6) 0.016(7) 0.030(10) 0.005(6) 0.013(7) 0.000(5)
C19 0.018(7) 0.026(9) 0.031(10) -0.004(7) 0.013(8) -0.004(6)
C20 0.013(7) 0.024(8) 0.047(12) -0.003(8) -0.001(8) -0.002(6)
C21 0.019(7) 0.013(7) 0.042(11) 0.007(7) 0.002(8) 0.005(5)
C22 0.015(6) 0.019(7) 0.028(10) 0.005(7) 0.010(7) 0.002(5)
C23 0.014(6) 0.030(9) 0.028(10) -0.014(7) 0.007(7) -0.003(6)
C24 0.016(6) 0.011(7) 0.037(11) 0.003(7) 0.009(7) -0.005(5)
C25 0.025(8) 0.021(8) 0.053(13) -0.010(8) 0.012(9) 0.002(6)
C26 0.014(8) 0.030(8) 0.061(14) -0.010(9) 0.015(9) -0.008(6)
C27 0.018(7) 0.026(9) 0.059(13) -0.022(9) 0.009(9) -0.003(6)
C28 0.021(7) 0.018(8) 0.043(12) -0.007(7) 0.019(8) -0.008(6)
C29 0.025(8) 0.011(7) 0.053(13) -0.001(7) 0.017(9) -0.005(6)
C30 0.018(6) 0.033(10) 0.045(12) -0.018(9) 0.005(8) -0.001(6)
C31 0.035(9) 0.020(8) 0.022(9) 0.000(7) 0.017(8) 0.003(6)
C32 0.022(8) 0.031(9) 0.028(10) 0.014(8) 0.007(8) 0.008(6)
C33 0.025(7) 0.016(7) 0.022(9) -0.011(6) 0.015(7) -0.001(6)
C34 0.018(7) 0.015(8) 0.050(12) 0.001(8) -0.001(8) -0.005(5)
C35 0.025(8) 0.025(9) 0.051(13) 0.002(8) 0.012(9) -0.003(7)
C36 0.030(8) 0.026(8) 0.022(10) -0.005(6) 0.008(7) -0.007(6)
C37 0.021(6) 0.023(8) 0.023(10) -0.009(6) 0.006(7) -0.005(6)
C38 0.026(7) 0.018(8) 0.032(10) -0.005(7) 0.017(8) 0.000(6)
C39 0.022(6) 0.018(8) 0.019(9) -0.007(6) 0.004(7) -0.009(5)
C40 0.027(8) 0.030(9) 0.040(12) 0.007(7) 0.014(8) 0.000(6)
C41 0.019(7) 0.034(7) 0.033(11) 0.001(8) 0.013(8) -0.002(6)
C42 0.025(7) 0.024(9) 0.054(13) 0.016(9) 0.012(9) -0.003(6)
C43 0.021(6) 0.026(8) 0.023(10) -0.005(7) 0.008(7) -0.004(5)
C44 0.030(8) 0.026(8) 0.050(13) 0.008(9) 0.014(9) -0.009(6)
C45 0.024(7) 0.031(9) 0.035(11) 0.003(8) 0.007(8) -0.005(6)
C46 0.019(9) 0.031(8) 0.071(15) 0.006(10) 0.013(10) -0.001(7)
C47 0.024(9) 0.023(8) 0.061(14) 0.005(9) 0.018(9) 0.002(6)
C48 0.015(7) 0.026(7) 0.044(12) 0.010(8) 0.004(8) 0.008(6)
C49 0.014(8) 0.025(7) 0.058(13) -0.003(9) 0.017(9) 0.001(6)
C50 0.027(10) 0.022(9) 0.100(19) 0.012(11) 0.031(12) 0.008(6)
C51 0.012(7) 0.040(9) 0.034(11) -0.014(8) -0.003(8) 0.000(6)
C52 0.015(6) 0.025(8) 0.046(12) 0.006(7) 0.006(8) -0.007(6)
C53 0.014(6) 0.022(8) 0.038(11) 0.006(7) 0.000(8) 0.001(6)
C54 0.019(7) 0.014(7) 0.052(13) 0.004(7) 0.011(8) -0.001(5)
C55 0.020(8) 0.021(8) 0.049(12) -0.002(7) 0.015(8) 0.001(6)
C56 0.019(7) 0.017(8) 0.14(2) -0.015(12) 0.012(13) -0.002(6)
C57 0.024(8) 0.029(8) 0.11(2) 0.006(12) 0.020(13) -0.012(7)
C58 0.017(6) 0.029(8) 0.038(11) 0.002(8) 0.007(8) -0.007(5)
C59 0.019(7) 0.035(9) 0.064(14) 0.008(10) -0.006(10) -0.009(6)
C60 0.020(8) 0.028(8) 0.11(2) 0.001(12) -0.006(12) -0.003(6)

loop_
_atom_type_symbol
_atom_type_description
_atom_type_scat_dispersion_real
_atom_type_scat_dispersion_imag
_atom_type_scat_source
C C 0.0033 0.0016 'International Tables Vol C Tables 4.2.6.8 and 6.1.1.4'
H H 0.0000 0.0000 'International Tables Vol C Tables 4.2.6.8 and 6.1.1.4'
N N 0.0061 0.0033 'International Tables Vol C Tables 4.2.6.8 and 6.1.1.4'
Cu Cu 0.3201 1.2651 'International Tables Vol C Tables 4.2.6.8 and 6.1.1.4'
I I -0.4742 1.8119 'International Tables Vol C Tables 4.2.6.8 and 6.1.1.4'

loop_
_geom_angle_atom_site_label_1
_geom_angle_atom_site_label_2
_geom_angle_atom_site_label_3
_geom_angle
_geom_angle_site_symmetry_1
_geom_angle_site_symmetry_3
N11 Cu1 N8 115.3(7) 1_565 .
N11 Cu1 I2 105.1(4) 1_565 .
N8 Cu1 I2 109.5(5) . .
N11 Cu1 I1 104.6(4) 1_565 .
N8 Cu1 I1 110.1(4) . .
I2 Cu1 I1 112.14(9) . .
N11 Cu1 Cu2 120.0(5) 1_565 .
N8 Cu1 Cu2 124.7(5) . .
I2 Cu1 Cu2 56.15(7) . .
I1 Cu1 Cu2 56.07(7) . .
N2 Cu2 N5 125.6(6) . .
N2 Cu2 I2 104.3(4) . .
N5 Cu2 I2 106.2(4) . .
N2 Cu2 I1 104.9(4) . .
N5 Cu2 I1 105.7(4) . .
I2 Cu2 I1 109.64(9) . .
N2 Cu2 Cu1 118.4(5) . .
N5 Cu2 Cu1 115.9(4) . .
I2 Cu2 Cu1 54.67(6) . .
I1 Cu2 Cu1 55.05(6) . .
N4 Cu3 N6 122.5(6) 1_655 .
N4 Cu3 I3 108.0(4) 1_655 .
N6 Cu3 I3 106.8(4) . .
N4 Cu3 I4 103.3(4) 1_655 .
N6 Cu3 I4 102.5(4) . .
I3 Cu3 I4 113.88(9) . .
N4 Cu3 Cu4 119.1(4) 1_655 .
N6 Cu3 Cu4 118.0(4) . .
I3 Cu3 Cu4 57.93(7) . .
I4 Cu3 Cu4 55.94(7) . .
N3 Cu4 N1 122.6(6) 1_545 1_645
N3 Cu4 I4 105.9(4) 1_545 .
N1 Cu4 I4 105.5(4) 1_645 .
N3 Cu4 I3 105.7(4) 1_545 .
N1 Cu4 I3 106.6(4) 1_645 .
I4 Cu4 I3 110.24(9) . .
N3 Cu4 Cu3 118.8(4) 1_545 .
N1 Cu4 Cu3 118.5(4) 1_645 .
I4 Cu4 Cu3 55.49(7) . .
I3 Cu4 Cu3 54.75(7) . .
N7 Cu5 N9 121.5(6) 1_655 .
N7 Cu5 I5 110.5(4) 1_655 .
N9 Cu5 I5 110.5(4) . .
N7 Cu5 I6 106.7(4) 1_655 .
N9 Cu5 I6 106.7(4) . .
I5 Cu5 I6 98.15(8) . .
N12 Cu6 N10 122.1(6) . 1_655
N12 Cu6 I5 110.7(5) . .
N10 Cu6 I5 110.2(4) 1_655 .
N12 Cu6 I6 106.3(4) . .
N10 Cu6 I6 105.9(4) 1_655 .
I5 Cu6 I6 98.76(8) . .
Cu1 I1 Cu2 68.87(8) . .
Cu1 I2 Cu2 69.18(8) . .
Cu3 I3 Cu4 67.31(8) . .
Cu3 I4 Cu4 68.57(8) . .
Cu6 I5 Cu5 82.03(8) . .
Cu6 I6 Cu5 81.06(8) . .
C5 N1 C1 119.4(15) . .
C5 N1 Cu4 119.1(12) . 1_465
C1 N1 Cu4 121.4(12) . 1_465
C6 N2 C10 114.5(14) . .
C6 N2 Cu2 122.9(11) . .
C10 N2 Cu2 122.6(12) . .
C11 N3 C15 118.0(16) . .
C11 N3 Cu4 118.6(12) . 1_565
C15 N3 Cu4 123.3(12) . 1_565
C20 N4 C16 115.6(16) . .
C20 N4 Cu3 121.3(12) . 1_455
C16 N4 Cu3 122.2(12) . 1_455
C21 N5 C25 118.3(15) . .
C21 N5 Cu2 120.8(12) . .
C25 N5 Cu2 120.6(11) . .
C30 N6 C26 116.7(15) . .
C30 N6 Cu3 122.8(12) . .
C26 N6 Cu3 119.7(11) . .
C31 N7 C35 116.4(16) . .
C31 N7 Cu5 119.3(12) . 1_455
C35 N7 Cu5 123.6(12) . 1_455
C40 N8 C36 119.2(16) . .
C40 N8 Cu1 122.6(12) . .
C36 N8 Cu1 118.2(12) . .
C41 N9 C45 115.6(16) . .
C41 N9 Cu5 125.5(12) . .
C45 N9 Cu5 118.3(13) . .
C46 N10 C50 117.7(15) . .
C46 N10 Cu6 124.4(12) . 1_455
C50 N10 Cu6 117.9(12) . 1_455
C51 N11 C55 118.6(15) . .
C51 N11 Cu1 119.9(12) . 1_545
C55 N11 Cu1 121.3(12) . 1_545
C56 N12 C60 114.4(17) . .
C56 N12 Cu6 120.4(13) . .
C60 N12 Cu6 125.2(13) . .
N1 C1 C2 119.3(16) . .
N1 C1 H1 120.3 . .
C2 C1 H1 120.3 . .
C3 C2 C1 119.6(17) . .
C3 C2 H2 120.2 . .
C1 C2 H2 120.2 . .
C4 C3 C2 118.4(16) . .
C4 C3 C9 121.9(16) . .
C2 C3 C9 119.7(16) . .
C3 C4 C5 119.4(17) . .
C3 C4 H4 120.3 . .
C5 C4 H4 120.3 . .
N1 C5 C4 123.4(18) . .
N1 C5 H5 118.3 . .
C4 C5 H5 118.3 . .
N2 C6 C7 125.8(16) . .
N2 C6 H6 117.1 . .
C7 C6 H6 117.1 . .
C6 C7 C8 118.4(16) . .
C6 C7 C13 121.4(15) . .
C8 C7 C13 119.8(15) . .
C9 C8 C7 118.1(16) . .
C9 C8 H8 120.9 . .
C7 C8 H8 120.9 . .
C10 C9 C8 117.9(16) . .
C10 C9 C3 119.7(15) . .
C8 C9 C3 121.8(15) . .
N2 C10 C9 125.0(16) . .
N2 C10 H10 117.5 . .
C9 C10 H10 117.5 . .
N3 C11 C12 118.8(17) . .
N3 C11 H11 120.6 . .
C12 C11 H11 120.6 . .
C13 C12 C11 122.2(17) . .
C13 C12 H12 118.9 . .
C11 C12 H12 118.9 . .
C12 C13 C14 119.7(17) . .
C12 C13 C7 121.5(15) . .
C14 C13 C7 118.8(16) . .
C13 C14 C15 118.7(18) . .
C13 C14 H14 120.7 . .
C15 C14 H14 120.7 . .
N3 C15 C14 122.5(17) . .
N3 C15 H15 118.7 . .
C14 C15 H15 118.7 . .
N4 C16 C17 123.2(17) . .
N4 C16 H16 118.4 . .
C17 C16 H16 118.4 . .
C16 C17 C18 120.3(17) . .
C16 C17 H17 119.8 . .
C18 C17 H17 119.8 . .
C19 C18 C17 115.7(16) . .
C19 C18 C22 121.7(15) . .
C17 C18 C22 122.5(16) . .
C20 C19 C18 120.9(17) . .
C20 C19 H19 119.5 . .
C18 C19 H19 119.5 . .
N4 C20 C19 124.1(17) . .
N4 C20 H20 118.0 . .
C19 C20 H20 118.0 . .
N5 C21 C22 123.8(16) . .
N5 C21 H21 118.1 . .
C22 C21 H21 118.1 . .
C23 C22 C21 116.8(15) . .
C23 C22 C18 122.0(15) . .
C21 C22 C18 121.2(15) . .
C24 C23 C22 120.0(16) . .
C24 C23 H23 120.0 . .
C22 C23 H23 120.0 . .
C23 C24 C25 117.6(16) . .
C23 C24 C28 121.0(15) . .
C25 C24 C28 121.4(15) . .
N5 C25 C24 123.4(16) . .
N5 C25 H25 118.3 . .
C24 C25 H25 118.3 . .
N6 C26 C27 121.0(16) . .
N6 C26 H26 119.5 . .
C27 C26 H26 119.5 . .
C28 C27 C26 123.2(17) . .
C28 C27 H27 118.4 . .
C26 C27 H27 118.4 . .
C27 C28 C29 115.0(17) . .
C27 C28 C24 122.0(15) . .
C29 C28 C24 123.0(15) . .
C28 C29 C30 119.2(16) . .
C28 C29 H29 120.4 . .
C30 C29 H29 120.4 . .
N6 C30 C29 124.7(17) . .
N6 C30 H30 117.6 . .
C29 C30 H30 117.6 . .
N7 C31 C32 123.0(16) . .
N7 C31 H31 118.5 . .
C32 C31 H31 118.5 . .
C31 C32 C33 120.1(16) . .
C31 C32 H32 120.0 . .
C33 C32 H32 120.0 . .
C34 C33 C32 114.2(16) . .
C34 C33 C37 124.1(16) . .
C32 C33 C37 121.7(15) . .
C33 C34 C35 122.3(17) . .
C33 C34 H34 118.9 . .
C35 C34 H34 118.9 . .
N7 C35 C34 123.8(17) . .
N7 C35 H35 118.1 . .
C34 C35 H35 118.1 . .
N8 C36 C37 121.6(16) . .
N8 C36 H36 119.2 . .
C37 C36 H36 119.2 . .
C36 C37 C38 117.8(16) . .
C36 C37 C33 118.7(16) . .
C38 C37 C33 123.4(16) . .
C39 C38 C37 118.8(16) . .
C39 C38 H38 120.6 . .
C37 C38 H38 120.6 . .
C40 C39 C38 119.6(16) . .
C40 C39 C43 119.2(16) . .
C38 C39 C43 121.1(15) . .
N8 C40 C39 122.8(17) . .
N8 C40 H40 118.6 . .
C39 C40 H40 118.6 . .
N9 C41 C42 125.3(17) . .
N9 C41 H41 117.3 . .
C42 C41 H41 117.3 . .
C43 C42 C41 120.8(18) . .
C43 C42 H42 119.6 . .
C41 C42 H42 119.6 . .
C42 C43 C44 115.3(17) . .
C42 C43 C39 122.5(16) . .
C44 C43 C39 122.2(16) . .
C43 C44 C45 121.4(17) . .
C43 C44 H44 119.3 . .
C45 C44 H44 119.3 . .
N9 C45 C44 121.1(17) . .
N9 C45 H45 119.5 . .
C44 C45 H45 119.5 . .
N10 C46 C47 122.9(17) . .
N10 C46 H46 118.5 . .
C47 C46 H46 118.5 . .
C48 C47 C46 119.5(17) . .
C48 C47 H47 120.3 . .
C46 C47 H47 120.3 . .
C47 C48 C49 118.4(17) . .
C47 C48 C54 122.1(16) . .
C49 C48 C54 119.4(16) . .
C48 C49 C50 118.5(17) . .
C48 C49 H49 120.8 . .
C50 C49 H49 120.8 . .
N10 C50 C49 122.7(17) . .
N10 C50 H50 118.7 . .
C49 C50 H50 118.7 . .
N11 C51 C52 121.0(16) . .
N11 C51 H51 119.5 . .
C52 C51 H51 119.5 . .
C53 C52 C51 119.0(16) . .
C53 C52 C58 122.9(16) . .
C51 C52 C58 117.8(17) . .
C54 C53 C52 119.5(17) . .
C54 C53 H53 120.3 . .
C52 C53 H53 120.3 . .
C53 C54 C55 119.1(17) . .
C53 C54 C48 123.9(16) . .
C55 C54 C48 116.9(15) . .
N11 C55 C54 122.4(16) . .
N11 C55 H55 118.8 . .
C54 C55 H55 118.8 . .
N12 C56 C57 126.0(19) . .
N12 C56 H56 117.0 . .
C57 C56 H56 117.0 . .
C58 C57 C56 118(2) . .
C58 C57 H57 120.9 . .
C56 C57 H57 120.9 . .
C59 C58 C57 120.2(18) . .
C59 C58 C52 119.7(17) . .
C57 C58 C52 119.9(17) . .
C58 C59 C60 117.0(19) . .
C58 C59 H59 121.5 . .
C60 C59 H59 121.5 . .
N12 C60 C59 123.6(19) . .
N12 C60 H60 118.2 . .
C59 C60 H60 118.2 . .

loop_
_geom_bond_atom_site_label_1
_geom_bond_atom_site_label_2
_geom_bond_distance
_geom_bond_site_symmetry_2
Cu1 Cu2 3.016(3) .
Cu1 I1 2.650(2) .
Cu1 I2 2.632(3) .
Cu2 N2 2.050(14) .
Cu1 N8 2.043(15) .
Cu1 N11 2.029(14) 1_565
Cu2 N5 2.063(14) .
Cu2 I2 2.680(2) .
Cu2 I1 2.683(2) .
Cu3 N4 2.038(15) 1_655
Cu3 N6 2.045(14) .
Cu3 I3 2.638(3) .
Cu3 I4 2.638(3) .
Cu3 Cu4 2.980(3) .
Cu4 N3 2.021(14) 1_545
Cu4 N1 2.055(14) 1_645
Cu4 I4 2.653(3) .
Cu4 I3 2.737(3) .
Cu5 N7 2.018(15) 1_655
Cu5 N9 2.028(15) .
Cu5 I5 2.678(3) .
Cu5 I6 2.710(3) .
Cu6 N12 1.999(15) .
Cu6 N10 2.025(14) 1_655
Cu6 I5 2.672(3) .
Cu6 I6 2.692(3) .
N1 C5 1.33(2) .
N1 C1 1.34(2) .
N2 C6 1.37(2) .
N2 C10 1.37(2) .
N3 C11 1.36(2) .
N3 C15 1.36(2) .
N4 C20 1.33(2) .
N4 C16 1.35(2) .
N5 C21 1.32(2) .
N5 C25 1.36(2) .
N6 C30 1.29(2) .
N6 C26 1.36(2) .
N7 C31 1.31(2) .
N7 C35 1.35(2) .
N8 C40 1.33(2) .
N8 C36 1.37(2) .
N9 C41 1.30(2) .
N9 C45 1.35(2) .
N10 C46 1.32(2) .
N10 C50 1.34(2) .
N11 C51 1.34(2) .
N11 C55 1.35(2) .
N12 C56 1.33(2) .
N12 C60 1.34(2) .
C1 C2 1.43(2) .
C1 H1 0.9500 .
C2 C3 1.41(2) .
C2 H2 0.9500 .
C3 C4 1.34(2) .
C3 C9 1.49(2) .
C4 C5 1.39(2) .
C4 H4 0.9500 .
C5 H5 0.9500 .
C6 C7 1.38(2) .
C6 H6 0.9500 .
C7 C8 1.43(2) .
C7 C13 1.51(2) .
C8 C9 1.41(2) .
C8 H8 0.9500 .
C9 C10 1.41(2) .
C10 H10 0.9500 .
C11 C12 1.44(2) .
C11 H11 0.9500 .
C12 C13 1.30(2) .
C12 H12 0.9500 .
C13 C14 1.37(2) .
C14 C15 1.40(3) .
C14 H14 0.9500 .
C15 H15 0.9500 .
C16 C17 1.38(3) .
C16 H16 0.9500 .
C17 C18 1.39(2) .
C17 H17 0.9500 .
C18 C19 1.38(2) .
C18 C22 1.49(2) .
C19 C20 1.37(2) .
C19 H19 0.9500 .
C20 H20 0.9500 .
C21 C22 1.42(2) .
C21 H21 0.9500 .
C22 C23 1.41(2) .
C23 C24 1.40(2) .
C23 H23 0.9500 .
C24 C25 1.40(2) .
C24 C28 1.48(2) .
C25 H25 0.9500 .
C26 C27 1.38(3) .
C26 H26 0.9500 .
C27 C28 1.36(2) .
C27 H27 0.9500 .
C28 C29 1.38(2) .
C29 C30 1.41(2) .
C29 H29 0.9500 .
C30 H30 0.9500 .
C31 C32 1.40(2) .
C31 H31 0.9500 .
C32 C33 1.43(2) .
C32 H32 0.9500 .
C33 C34 1.36(2) .
C33 C37 1.47(2) .
C34 C35 1.36(2) .
C34 H34 0.9500 .
C35 H35 0.9500 .
C36 C37 1.41(2) .
C36 H36 0.9500 .
C37 C38 1.41(2) .
C38 C39 1.40(2) .
C38 H38 0.9500 .
C39 C40 1.37(2) .
C39 C43 1.50(2) .
C40 H40 0.9500 .
C41 C42 1.38(3) .
C41 H41 0.9500 .
C42 C43 1.34(2) .
C42 H42 0.9500 .
C43 C44 1.38(2) .
C44 C45 1.41(3) .
C44 H44 0.9500 .
C45 H45 0.9500 .
C46 C47 1.41(3) .
C46 H46 0.9500 .
C47 C48 1.36(3) .
C47 H47 0.9500 .
C48 C49 1.39(2) .
C48 C54 1.53(2) .
C49 C50 1.41(2) .
C49 H49 0.9500 .
C50 H50 0.9500 .
C51 C52 1.43(2) .
C51 H51 0.9500 .
C52 C53 1.38(3) .
C52 C58 1.52(2) .
C53 C54 1.36(2) .
C53 H53 0.9500 .
C54 C55 1.40(2) .
C55 H55 0.9500 .
C56 C57 1.38(3) .
C56 H56 0.9500 .
C57 C58 1.35(3) .
C57 H57 0.9500 .
C58 C59 1.35(3) .
C59 C60 1.45(3) .
C59 H59 0.9500 .
C60 H60 0.9500 .
